data_7047217
loop_
_publ_author_name
'Fernandes, Tamires S.'
'Melo, Wanessa D. C.'
'Kalinke, Lucas H. G.'
'Rabelo, Renato'
'Valdo, Ana K.'
'da Silva, Cameron C.'
'Martins, Felipe T.'
'Amor\'os, Pedro'
'Lloret, Francesc'
'Julve, Miguel'
'Cangussu, Danielle'

_publ_section_title
;
 2D and 3D mixed M<sup>II</sup>/Cu<sup>II</sup> metal-organic frameworks
 (M = Ca and Sr) with N,N'-2,6-pyridinebis(oxamate) and oxalate:
 preparation and magneto-structural study.
;
_journal_issue 33
_journal_name_full 'Dalton transactions (Cambridge, England : 2003)'
_journal_page_first 11539
_journal_page_last 11553
_journal_paper_doi 10.1039/c8dt01686k
_journal_volume 47
_journal_year 2018
_chemical_formula_sum 'C38 H69 Cu4 N12 O56.5 Sr4.5'
_chemical_formula_weight 2246.54
_space_group_crystal_system triclinic
_space_group_IT_number 2
_space_group_name_Hall '-P 1'
_space_group_name_H-M_alt 'P -1'
_symmetry_space_group_name_Hall '-P 1'
_symmetry_space_group_name_H-M 'P -1'
_atom_sites_solution_hydrogens mixed
_audit_creation_method SHELXL-2014/7
_audit_update_record
;
2018-06-28 deposited with the CCDC.
2018-07-23 downloaded from the CCDC.
;
_cell_angle_alpha 79.244(2)
_cell_angle_beta 87.2880(10)
_cell_angle_gamma 77.0270(10)
_cell_formula_units_Z 1
_cell_length_a 6.26030(10)
_cell_length_b 13.1593(3)
_cell_length_c 24.1169(6)
_cell_measurement_reflns_used 9895
_cell_measurement_temperature 296(2)
_cell_measurement_theta_max 25.35
_cell_measurement_theta_min 2.56
_cell_volume 1902.02(7)
_computing_cell_refinement 'SAINT (Bruker, 2002)'
_computing_data_collection 'Collect (Bruker AXS BV, 1997-2004)'
_computing_molecular_graphics
;
ORTEPIII (Farrugia, 2012), Mercury (Macrae, 2008)
;
_computing_publication_material
;
SHELXL-2014/7 (Sheldrick, 2015), WinGX (Farrugia, 2012)
;
_computing_structure_refinement 'SHELXL-2014/7 (Sheldrick, 2014)'
_computing_structure_solution 'SHELXL-2014 (Sheldrick, 2014)'
_diffrn_ambient_temperature 296(2)
_diffrn_measured_fraction_theta_full 0.994
_diffrn_measured_fraction_theta_max 0.992
_diffrn_measurement_device_type 'Bruker APEX-II CCD'
_diffrn_radiation_type MoK\a
_diffrn_radiation_wavelength 0.71073
_diffrn_reflns_av_R_equivalents 0.0248
_diffrn_reflns_av_unetI/netI 0.0261
_diffrn_reflns_Laue_measured_fraction_full 0.994
_diffrn_reflns_Laue_measured_fraction_max 0.992
_diffrn_reflns_limit_h_max 7
_diffrn_reflns_limit_h_min -7
_diffrn_reflns_limit_k_max 15
_diffrn_reflns_limit_k_min -14
_diffrn_reflns_limit_l_max 28
_diffrn_reflns_limit_l_min -29
_diffrn_reflns_number 29169
_diffrn_reflns_point_group_measured_fraction_full 0.994
_diffrn_reflns_point_group_measured_fraction_max 0.992
_diffrn_reflns_theta_full 25.000
_diffrn_reflns_theta_max 25.367
_diffrn_reflns_theta_min 1.615
_exptl_absorpt_coefficient_mu 4.347
_exptl_absorpt_correction_T_max 0.667
_exptl_absorpt_correction_T_min 0.523
_exptl_absorpt_correction_type multi-scan
_exptl_absorpt_process_details 'Blessing, R. H. (1995) Acta Cryst., A51, 33-38'
_exptl_crystal_colour green
_exptl_crystal_density_diffrn 1.961
_exptl_crystal_description prism
_exptl_crystal_F_000 1120
_exptl_crystal_size_max 0.20
_exptl_crystal_size_mid 0.10
_exptl_crystal_size_min 0.10
_refine_diff_density_max 2.944
_refine_diff_density_min -1.028
_refine_diff_density_rms 0.110
_refine_ls_extinction_method none
_refine_ls_goodness_of_fit_ref 1.094
_refine_ls_hydrogen_treatment constr
_refine_ls_matrix_type full
_refine_ls_number_parameters 529
_refine_ls_number_reflns 6935
_refine_ls_number_restraints 0
_refine_ls_restrained_S_all 1.094
_refine_ls_R_factor_all 0.0509
_refine_ls_R_factor_gt 0.0423
_refine_ls_shift/su_max 0.002
_refine_ls_shift/su_mean 0.000
_refine_ls_structure_factor_coef Fsqd
_refine_ls_weighting_details 'w=1/[\s^2^(Fo^2^)+(0.0607P)^2^+5.0635P] where P=(Fo^2^+2Fc^2^)/3'
_refine_ls_weighting_scheme calc
_refine_ls_wR_factor_gt 0.1169
_refine_ls_wR_factor_ref 0.1216
_reflns_Friedel_coverage 0.000
_reflns_number_gt 5928
_reflns_number_total 6935
_reflns_threshold_expression 'I > 2\s(I)'
_cod_data_source_file c8dt01686k2.cif
_cod_data_source_block Cu2L2Srox
_cod_depositor_comments 'Adding full bibliography for 7047216--7047218.cif.'
_cod_original_formula_sum 'C38 H69 Cu4 N12 O56.50 Sr4.50'
_cod_database_code 7047217
_shelx_shelxl_version_number 2014/7
_shelx_space_group_comment
;
The symmetry employed for this shelxl refinement is uniquely defined
by the following loop, which should always be used as a source of
symmetry information in preference to the above space-group names.
They are only intended as comments.
;

loop_
_space_group_symop_operation_xyz
'x, y, z'
'-x, -y, -z'

loop_
_atom_site_label
_atom_site_type_symbol
_atom_site_fract_x
_atom_site_fract_y
_atom_site_fract_z
_atom_site_U_iso_or_equiv
_atom_site_adp_type
_atom_site_occupancy
_atom_site_site_symmetry_order
_atom_site_calc_flag
_atom_site_refinement_flags_posn
_atom_site_refinement_flags_adp
_atom_site_refinement_flags_occupancy
_atom_site_disorder_assembly
_atom_site_disorder_group
Cu1 Cu 0.16269(9) 0.90314(5) 0.27713(2) 0.03195(16) Uani 1 1 d . . . . .
Cu2 Cu 0.39364(11) 0.39924(5) 0.23493(3) 0.03588(16) Uani 1 1 d . . . . .
O3 O -0.0998(6) 1.0057(3) 0.24475(15) 0.0480(10) Uani 1 1 d . . . . .
O12 O 0.3669(7) 0.2786(3) 0.29480(15) 0.0493(10) Uani 1 1 d . . . . .
O11 O 0.4661(7) 0.2098(3) 0.38378(15) 0.0488(10) Uani 1 1 d . . . . .
O8 O 0.1616(6) 0.9092(3) 0.44004(15) 0.0447(9) Uani 1 1 d . . . . .
O9 O 0.0683(6) 0.9475(3) 0.34979(14) 0.0422(9) Uani 1 1 d . . . . .
O2 O -0.2762(6) 1.0649(3) 0.16373(15) 0.0446(9) Uani 1 1 d . . . . .
N1 N 0.2903(6) 0.6935(3) 0.18404(16) 0.0309(9) Uani 1 1 d . . . . .
N3 N 0.3603(7) 0.5185(3) 0.17049(17) 0.0336(9) Uani 1 1 d . . . . .
O4 O 0.1976(7) 0.5692(3) 0.08270(16) 0.0520(10) Uani 1 1 d . . . . .
O1 O 0.0194(6) 0.9223(3) 0.11553(14) 0.0382(8) Uani 1 1 d . . . . .
C6 C 0.0416(8) 0.9251(4) 0.16657(19) 0.0302(10) Uani 1 1 d . . . . .
C7 C -0.1269(8) 1.0061(4) 0.1933(2) 0.0333(11) Uani 1 1 d . . . . .
N2 N 0.1922(6) 0.8655(3) 0.20148(16) 0.0309(9) Uani 1 1 d . . . . .
C1 C 0.3472(7) 0.7859(4) 0.17936(18) 0.0280(10) Uani 1 1 d . . . . .
C5 C 0.4310(8) 0.6157(4) 0.16424(19) 0.0306(10) Uani 1 1 d . . . . .
C18 C 0.4573(9) 0.2784(4) 0.3407(2) 0.0388(12) Uani 1 1 d . . . . .
C17 C 0.5584(8) 0.3740(4) 0.3424(2) 0.0326(11) Uani 1 1 d . . . . .
O10 O 0.6486(6) 0.3772(3) 0.38670(14) 0.0383(8) Uani 1 1 d . . . . .
N6 N 0.5336(7) 0.4432(3) 0.29474(16) 0.0315(9) Uani 1 1 d . . . . .
C14 C 0.6117(7) 0.5373(4) 0.29289(19) 0.0285(10) Uani 1 1 d . . . . .
C13 C 0.8211(8) 0.5436(4) 0.2746(2) 0.0387(12) Uani 1 1 d . . . . .
H13 H 0.9164 0.4856 0.2636 0.046 Uiso 1 1 calc R U . . .
C12 C 0.8865(8) 0.6372(4) 0.2730(2) 0.0416(13) Uani 1 1 d . . . . .
H12 H 1.0267 0.6436 0.2607 0.050 Uiso 1 1 calc R U . . .
C11 C 0.7405(8) 0.7215(4) 0.2899(2) 0.0351(11) Uani 1 1 d . . . . .
H11 H 0.7805 0.7857 0.2892 0.042 Uiso 1 1 calc R U . . .
C10 C 0.5342(7) 0.7085(4) 0.30791(18) 0.0271(10) Uani 1 1 d . . . . .
N4 N 0.4691(6) 0.6179(3) 0.30982(15) 0.0257(8) Uani 1 1 d . . . . .
N5 N 0.3749(6) 0.7932(3) 0.32411(16) 0.0284(8) Uani 1 1 d . . . . .
C15 C 0.3632(7) 0.8000(4) 0.37812(19) 0.0286(10) Uani 1 1 d . . . . .
O7 O 0.4759(5) 0.7411(3) 0.41771(14) 0.0359(8) Uani 1 1 d . . . . .
O6 O 0.2096(7) 0.3458(3) 0.18830(16) 0.0479(10) Uani 1 1 d . . . . .
C9 C 0.1589(10) 0.4050(4) 0.1410(2) 0.0426(13) Uani 1 1 d . . . . .
O5 O 0.0460(10) 0.3876(4) 0.1052(2) 0.0709(14) Uani 1 1 d . . . . .
C8 C 0.2444(9) 0.5075(4) 0.1288(2) 0.0367(11) Uani 1 1 d . . . . .
C4 C 0.6294(9) 0.6281(4) 0.1396(2) 0.0445(13) Uani 1 1 d . . . . .
H4 H 0.7243 0.5722 0.1265 0.053 Uiso 1 1 calc R U . . .
C3 C 0.6830(9) 0.7255(5) 0.1347(3) 0.0484(14) Uani 1 1 d . . . . .
H3 H 0.8145 0.7366 0.1178 0.058 Uiso 1 1 calc R U . . .
C2 C 0.5409(9) 0.8057(4) 0.1551(2) 0.0404(12) Uani 1 1 d . . . . .
H2 H 0.5743 0.8718 0.1526 0.048 Uiso 1 1 calc R U . . .
O4W O 0.3749(9) 1.0356(4) 0.2605(2) 0.0760(14) Uani 1 1 d . . . . .
H4A H 0.2917 1.0971 0.2527 0.114 Uiso 1 1 d R U . . .
H4B H 0.4879 1.0351 0.2395 0.114 Uiso 1 1 d R U . . .
O2X O -0.5379(5) 1.0875(3) 0.04729(17) 0.0481(10) Uani 1 1 d . . . . .
O1X O 0.2149(5) 1.0283(3) 0.00659(14) 0.0319(7) Uani 1 1 d . . . . .
O9W O 0.1113(8) 0.6691(5) 0.4912(2) 0.0785(16) Uani 1 1 d . . . . .
H9A H 0.1921 0.5926 0.4980 0.118 Uiso 1 1 d R U . . .
H9B H 0.0880 0.6826 0.4558 0.118 Uiso 1 1 d R U . . .
Sr2 Sr 0.37602(7) 0.76401(4) 0.52200(2) 0.03183(13) Uani 1 1 d . . . . .
C16 C 0.1849(8) 0.8927(4) 0.3913(2) 0.0327(11) Uani 1 1 d . . . . .
Sr1 Sr -0.14948(6) 1.10158(3) 0.05684(2) 0.02707(13) Uani 1 1 d . . . . .
O1W O 0.1326(6) 1.1551(3) 0.11858(19) 0.0568(11) Uani 1 1 d . . . . .
H1A H 0.1189 1.2215 0.1157 0.085 Uiso 1 1 d R U . . .
H1B H 0.2453 1.1323 0.0995 0.085 Uiso 1 1 d R U . . .
O2W O -0.1799(9) 1.2158(3) -0.04191(16) 0.0627(13) Uani 1 1 d . . . . .
H2A H -0.2524 1.2914 -0.0523 0.094 Uiso 1 1 d R U . . .
H2B H -0.1961 1.1891 -0.0770 0.094 Uiso 1 1 d R U . . .
O8W O 0.7135(7) 0.6099(4) 0.52478(18) 0.0646(13) Uani 1 1 d . . . . .
H8A H 0.6721 0.5606 0.5477 0.097 Uiso 1 1 d R U . . .
H8B H 0.8435 0.6291 0.5409 0.097 Uiso 1 1 d R U . . .
O6W O 0.0307(8) 0.8707(4) 0.56581(19) 0.0630(12) Uani 1 1 d . . . . .
H6A H -0.0952 0.8357 0.5677 0.095 Uiso 1 1 d R U . . .
H6B H -0.0101 0.9379 0.5586 0.095 Uiso 1 1 d R U . . .
O7W O 0.6364(8) 0.8911(4) 0.4914(2) 0.0750(14) Uani 1 1 d . . . . .
H7A H 0.5828 0.9538 0.4620 0.112 Uiso 1 1 d R U . . .
H7B H 0.7866 0.8794 0.4740 0.112 Uiso 1 1 d R U . . .
O3W O -0.3615(10) 1.2823(4) 0.0811(3) 0.0965(19) Uani 1 1 d . . . . .
H3A H -0.5100 1.2916 0.0640 0.145 Uiso 1 1 d R U . . .
H3B H -0.3711 1.2720 0.1168 0.145 Uiso 1 1 d R U . . .
C1X C -0.5940(7) 1.0337(4) 0.01563(19) 0.0275(10) Uani 1 1 d . . . . .
O11W O 0.8243(6) 0.4296(3) 0.60299(15) 0.0464(9) Uani 1 1 d . . . . .
H11A H 0.9820 0.4298 0.6032 0.070 Uiso 1 1 d R U . . .
H11B H 0.7518 0.4565 0.6369 0.070 Uiso 1 1 d R U . . .
O12W O 0.6002(7) 0.9962(4) 0.3699(2) 0.0685(13) Uani 1 1 d . . . . .
H12A H 0.5568 1.0606 0.3738 0.103 Uiso 1 1 d R U . . .
H12B H 0.7575 0.9714 0.3798 0.103 Uiso 1 1 d R U . . .
O5W O 0.7176(9) 0.2820(4) 0.2030(2) 0.0767(14) Uani 1 1 d . . . . .
H5A H 0.7943 0.2475 0.2390 0.115 Uiso 1 1 d R U . . .
H5B H 0.8092 0.3152 0.1853 0.115 Uiso 1 1 d R U . . .
O13W O 0.0248(8) 0.8081(4) 0.6901(2) 0.0764(14) Uani 1 1 d . . . . .
H13A H -0.0585 0.8151 0.6622 0.115 Uiso 1 1 d R U . . .
H13B H 0.0348 0.8697 0.6940 0.115 Uiso 1 1 d R U . . .
O15W O 0.2407(5) 0.4525(3) 0.57899(14) 0.0360(8) Uani 1 1 d . . . . .
H15A H 0.3073 0.4766 0.6075 0.054 Uiso 1 1 d R U . . .
H15B H 0.3215 0.3775 0.5774 0.054 Uiso 1 1 d R U . . .
Sr3 Sr 0.0000 0.5000 0.0000 0.0582(4) Uani 0.5 2 d S . P A 1
O10W O 0.211(2) 0.3086(8) -0.0036(4) 0.103(5) Uani 0.5 1 d . . P A 1
H10A H 0.3039 0.3119 -0.0381 0.155 Uiso 0.5 1 d R U P A 1
H10B H 0.0956 0.2776 -0.0144 0.155 Uiso 0.5 1 d R U P A 1
O14W O 0.401(3) 0.5001(15) -0.0184(6) 0.159(9) Uani 0.5 1 d . . P A 1
H14A H 0.3884 0.5610 -0.0535 0.239 Uiso 0.5 1 d R U P A 1
H14B H 0.4723 0.4423 -0.0268 0.239 Uiso 0.5 1 d R U P A 1
O16W O 0.0000 0.5000 0.0000 0.0582(4) Uani 0.5 2 d S . P B 2
H16A H 0.0396 0.5327 0.0311 0.087 Uiso 0.25 1 d R U P B 2
H16B H 0.0502 0.5363 -0.0365 0.087 Uiso 0.25 1 d R U P B 2

loop_
_atom_site_aniso_label
_atom_site_aniso_U_11
_atom_site_aniso_U_22
_atom_site_aniso_U_33
_atom_site_aniso_U_23
_atom_site_aniso_U_13
_atom_site_aniso_U_12
Cu1 0.0381(3) 0.0308(3) 0.0222(3) -0.0050(2) -0.0035(2) 0.0033(2)
Cu2 0.0527(4) 0.0262(3) 0.0269(3) 0.0002(2) -0.0008(3) -0.0090(3)
O3 0.048(2) 0.056(2) 0.028(2) -0.0076(17) -0.0053(16) 0.0166(18)
O12 0.085(3) 0.037(2) 0.031(2) 0.0014(17) -0.0101(19) -0.030(2)
O11 0.083(3) 0.036(2) 0.031(2) 0.0043(17) -0.0082(19) -0.026(2)
O8 0.056(2) 0.042(2) 0.028(2) -0.0091(17) -0.0055(17) 0.0097(18)
O9 0.050(2) 0.041(2) 0.0260(19) -0.0095(16) -0.0049(16) 0.0128(17)
O2 0.0330(18) 0.061(3) 0.0300(19) -0.0041(18) -0.0003(15) 0.0062(17)
N1 0.035(2) 0.030(2) 0.025(2) 0.0017(17) 0.0018(16) -0.0071(17)
N3 0.044(2) 0.023(2) 0.030(2) -0.0010(17) 0.0035(18) -0.0039(17)
O4 0.081(3) 0.034(2) 0.038(2) 0.0059(18) -0.009(2) -0.013(2)
O1 0.051(2) 0.034(2) 0.0243(18) -0.0055(15) -0.0047(15) 0.0013(16)
C6 0.036(2) 0.030(3) 0.022(2) -0.001(2) 0.0007(19) -0.007(2)
C7 0.033(2) 0.039(3) 0.024(3) -0.003(2) 0.0007(19) -0.002(2)
N2 0.037(2) 0.029(2) 0.025(2) -0.0042(17) -0.0007(16) -0.0047(17)
C1 0.035(2) 0.029(3) 0.017(2) -0.0011(19) -0.0013(18) -0.0036(19)
C5 0.037(2) 0.027(3) 0.023(2) 0.0007(19) 0.0024(19) -0.003(2)
C18 0.057(3) 0.032(3) 0.029(3) -0.004(2) -0.002(2) -0.015(2)
C17 0.038(2) 0.025(3) 0.034(3) -0.007(2) 0.005(2) -0.005(2)
O10 0.052(2) 0.037(2) 0.0284(19) -0.0042(15) -0.0027(16) -0.0154(17)
N6 0.042(2) 0.023(2) 0.027(2) -0.0023(17) 0.0027(17) -0.0059(17)
C14 0.035(2) 0.027(2) 0.022(2) -0.0029(19) 0.0000(18) -0.0046(19)
C13 0.035(3) 0.038(3) 0.039(3) -0.009(2) 0.009(2) 0.000(2)
C12 0.032(2) 0.046(3) 0.046(3) -0.005(3) 0.011(2) -0.012(2)
C11 0.036(2) 0.035(3) 0.037(3) -0.005(2) 0.004(2) -0.014(2)
C10 0.031(2) 0.029(2) 0.019(2) -0.0011(19) -0.0035(18) -0.0032(19)
N4 0.0278(18) 0.025(2) 0.023(2) -0.0022(16) -0.0001(15) -0.0047(15)
N5 0.034(2) 0.022(2) 0.026(2) -0.0025(16) -0.0025(16) -0.0009(16)
C15 0.034(2) 0.028(2) 0.024(2) -0.003(2) -0.0011(19) -0.008(2)
O7 0.0399(18) 0.0348(19) 0.0274(18) -0.0048(15) -0.0062(14) 0.0042(15)
O6 0.078(3) 0.031(2) 0.035(2) 0.0008(17) -0.0037(19) -0.0196(19)
C9 0.067(4) 0.032(3) 0.031(3) -0.010(2) -0.001(3) -0.011(3)
O5 0.125(4) 0.043(3) 0.052(3) -0.002(2) -0.027(3) -0.033(3)
C8 0.049(3) 0.023(3) 0.034(3) -0.002(2) 0.003(2) -0.001(2)
C4 0.042(3) 0.037(3) 0.050(3) -0.009(3) 0.013(2) -0.002(2)
C3 0.037(3) 0.047(3) 0.060(4) -0.006(3) 0.016(3) -0.012(2)
C2 0.044(3) 0.039(3) 0.040(3) -0.005(2) 0.005(2) -0.016(2)
O4W 0.078(3) 0.061(3) 0.092(4) -0.019(3) 0.009(3) -0.021(3)
O2X 0.0236(16) 0.070(3) 0.061(3) -0.043(2) 0.0049(16) -0.0074(17)
O1X 0.0198(14) 0.041(2) 0.0365(19) -0.0146(15) 0.0001(13) -0.0038(13)
O9W 0.087(3) 0.123(5) 0.052(3) -0.028(3) 0.010(2) -0.070(3)
Sr2 0.0361(2) 0.0333(3) 0.0249(2) -0.00307(19) -0.00407(18) -0.00611(19)
C16 0.041(3) 0.030(3) 0.024(3) -0.006(2) -0.002(2) -0.001(2)
Sr1 0.0243(2) 0.0323(3) 0.0233(2) -0.00707(18) -0.00138(16) -0.00168(17)
O1W 0.048(2) 0.058(3) 0.074(3) -0.037(2) 0.017(2) -0.014(2)
O2W 0.118(4) 0.029(2) 0.029(2) -0.0001(17) 0.005(2) 0.003(2)
O8W 0.048(2) 0.075(3) 0.052(3) 0.018(2) 0.0038(19) 0.001(2)
O6W 0.071(3) 0.052(3) 0.060(3) -0.014(2) 0.012(2) 0.000(2)
O7W 0.080(3) 0.091(4) 0.065(3) -0.004(3) -0.007(3) -0.049(3)
O3W 0.105(4) 0.074(4) 0.101(4) -0.045(3) -0.004(3) 0.026(3)
C1X 0.023(2) 0.033(3) 0.026(2) -0.006(2) 0.0012(18) -0.0030(19)
O11W 0.0374(19) 0.068(3) 0.034(2) -0.0046(19) 0.0022(15) -0.0164(18)
O12W 0.056(3) 0.049(3) 0.105(4) -0.021(3) 0.008(3) -0.015(2)
O5W 0.079(3) 0.062(3) 0.085(4) -0.022(3) 0.015(3) -0.003(3)
O13W 0.073(3) 0.064(3) 0.091(4) -0.026(3) -0.001(3) -0.004(3)
O15W 0.0358(17) 0.037(2) 0.0350(19) -0.0076(16) -0.0041(14) -0.0049(15)
Sr3 0.0921(11) 0.0472(9) 0.0320(7) -0.0058(6) -0.0160(7) -0.0066(8)
O10W 0.179(12) 0.058(6) 0.038(5) -0.005(5) -0.026(6) 0.050(7)
O14W 0.27(2) 0.173(15) 0.096(11) -0.093(11) 0.094(13) -0.140(16)
O16W 0.0921(11) 0.0472(9) 0.0320(7) -0.0058(6) -0.0160(7) -0.0066(8)

loop_
_atom_type_symbol
_atom_type_description
_atom_type_scat_dispersion_real
_atom_type_scat_dispersion_imag
_atom_type_scat_source
C C 0.0033 0.0016 'International Tables Vol C Tables 4.2.6.8 and 6.1.1.4'
N N 0.0061 0.0033 'International Tables Vol C Tables 4.2.6.8 and 6.1.1.4'
O O 0.0106 0.0060 'International Tables Vol C Tables 4.2.6.8 and 6.1.1.4'
Cu Cu 0.3201 1.2651 'International Tables Vol C Tables 4.2.6.8 and 6.1.1.4'
Sr Sr -1.5307 3.2498 'International Tables Vol C Tables 4.2.6.8 and 6.1.1.4'
Na Na 0.0362 0.0249 'International Tables Vol C Tables 4.2.6.8 and 6.1.1.4'
Cl Cl 0.1484 0.1585 'International Tables Vol C Tables 4.2.6.8 and 6.1.1.4'
K K 0.2009 0.2494 'International Tables Vol C Tables 4.2.6.8 and 6.1.1.4'
H H 0.0000 0.0000 'International Tables Vol C Tables 4.2.6.8 and 6.1.1.4'

loop_
_geom_angle_atom_site_label_1
_geom_angle_atom_site_label_2
_geom_angle_atom_site_label_3
_geom_angle
_geom_angle_site_symmetry_1
_geom_angle_site_symmetry_3
N5 Cu1 O3 166.16(16) . .
N5 Cu1 N2 105.55(16) . .
O3 Cu1 N2 83.47(16) . .
N5 Cu1 O9 83.28(15) . .
O3 Cu1 O9 86.49(15) . .
N2 Cu1 O9 168.27(16) . .
N5 Cu1 O4W 97.43(17) . .
O3 Cu1 O4W 91.59(18) . .
N2 Cu1 O4W 97.77(18) . .
O9 Cu1 O4W 88.54(18) . .
N6 Cu2 O12 83.14(15) . .
N6 Cu2 O6 167.41(16) . .
O12 Cu2 O6 87.08(15) . .
N6 Cu2 N3 105.92(17) . .
O12 Cu2 N3 168.27(17) . .
O6 Cu2 N3 82.86(16) . .
C7 O3 Cu1 113.6(3) . .
C18 O12 Cu2 113.8(3) . .
C18 O11 Sr2 120.4(3) . 2_666
C16 O8 Sr2 118.6(3) . .
C16 O9 Cu1 113.4(3) . .
C7 O2 Sr1 110.8(3) . .
C1 N1 C5 117.4(4) . .
C8 N3 C5 116.2(4) . .
C8 N3 Cu2 113.9(3) . .
C5 N3 Cu2 129.7(3) . .
C8 O4 Sr3 118.3(3) . .
C6 O1 Sr1 113.6(3) . .
O1 C6 N2 127.9(5) . .
O1 C6 C7 118.0(4) . .
N2 C6 C7 114.1(4) . .
O2 C7 O3 125.4(5) . .
O2 C7 C6 118.6(4) . .
O3 C7 C6 116.0(4) . .
C6 N2 C1 116.2(4) . .
C6 N2 Cu1 112.8(3) . .
C1 N2 Cu1 131.0(3) . .
N1 C1 C2 123.6(5) . .
N1 C1 N2 115.1(4) . .
C2 C1 N2 121.3(4) . .
N1 C5 C4 123.0(5) . .
N1 C5 N3 114.7(4) . .
C4 C5 N3 122.3(4) . .
O11 C18 O12 125.6(5) . .
O11 C18 C17 118.2(4) . .
O12 C18 C17 116.1(4) . .
O10 C17 N6 128.9(5) . .
O10 C17 C18 118.3(4) . .
N6 C17 C18 112.8(4) . .
C17 O10 Sr2 120.3(3) . 2_666
C17 N6 C14 117.3(4) . .
C17 N6 Cu2 113.9(3) . .
C14 N6 Cu2 128.8(3) . .
N4 C14 C13 123.0(4) . .
N4 C14 N6 115.6(4) . .
C13 C14 N6 121.4(4) . .
C14 C13 C12 118.8(5) . .
C14 C13 H13 120.6 . .
C12 C13 H13 120.6 . .
C13 C12 C11 118.9(4) . .
C13 C12 H12 120.5 . .
C11 C12 H12 120.5 . .
C10 C11 C12 118.6(5) . .
C10 C11 H11 120.7 . .
C12 C11 H11 120.7 . .
N4 C10 C11 122.9(4) . .
N4 C10 N5 115.8(4) . .
C11 C10 N5 121.2(4) . .
C14 N4 C10 117.7(4) . .
C15 N5 C10 117.3(4) . .
C15 N5 Cu1 113.9(3) . .
C10 N5 Cu1 128.8(3) . .
O7 C15 N5 128.3(4) . .
O7 C15 C16 118.6(4) . .
N5 C15 C16 113.2(4) . .
C15 O7 Sr2 120.0(3) . .
C9 O6 Cu2 114.0(3) . .
O5 C9 O6 125.3(5) . .
O5 C9 C8 118.4(5) . .
O6 C9 C8 116.3(5) . .
C9 O5 Sr3 123.2(4) . .
O4 C8 N3 128.3(5) . .
O4 C8 C9 118.8(5) . .
N3 C8 C9 112.9(4) . .
C5 C4 C3 118.2(5) . .
C5 C4 H4 120.9 . .
C3 C4 H4 120.9 . .
C2 C3 C4 119.4(5) . .
C2 C3 H3 120.3 . .
C4 C3 H3 120.3 . .
C3 C2 C1 118.3(5) . .
C3 C2 H2 120.8 . .
C1 C2 H2 120.8 . .
Cu1 O4W H4A 110.4 . .
Cu1 O4W H4B 126.2 . .
H4A O4W H4B 107.7 . .
C1X O2X Sr1 123.3(3) . .
C1X O1X Sr1 119.3(3) 1_655 2_575
C1X O1X Sr1 129.7(3) 1_655 .
Sr1 O1X Sr1 109.82(10) 2_575 .
Sr2 O9W H9A 103.8 . .
Sr2 O9W H9B 114.3 . .
H9A O9W H9B 103.3 . .
O9W Sr2 O8W 95.97(19) . .
O9W Sr2 O7W 146.57(16) . .
O8W Sr2 O7W 87.54(17) . .
O9W Sr2 O6W 84.00(17) . .
O8W Sr2 O6W 153.54(14) . .
O7W Sr2 O6W 107.01(17) . .
O9W Sr2 O7 72.67(13) . .
O8W Sr2 O7 72.42(12) . .
O7W Sr2 O7 76.85(14) . .
O6W Sr2 O7 131.67(13) . .
O9W Sr2 O10 79.02(14) . 2_666
O8W Sr2 O10 71.51(12) . 2_666
O7W Sr2 O10 132.84(13) . 2_666
O6W Sr2 O10 82.58(13) . 2_666
O7 Sr2 O10 130.81(11) . 2_666
O9W Sr2 O11 138.88(14) . 2_666
O8W Sr2 O11 84.66(15) . 2_666
O7W Sr2 O11 74.51(14) . 2_666
O6W Sr2 O11 78.40(14) . 2_666
O7 Sr2 O11 143.83(12) . 2_666
O10 Sr2 O11 62.15(11) 2_666 2_666
O9W Sr2 O8 78.07(16) . .
O8W Sr2 O8 134.11(12) . .
O7W Sr2 O8 75.84(15) . .
O6W Sr2 O8 71.91(13) . .
O7 Sr2 O8 62.30(10) . .
O10 Sr2 O8 147.15(12) 2_666 .
O11 Sr2 O8 128.99(12) 2_666 .
O9W Sr2 H9A 19.6 . .
O8W Sr2 H9A 77.0 . .
O7W Sr2 H9A 147.9 . .
O6W Sr2 H9A 98.8 . .
O7 Sr2 H9A 71.7 . .
O10 Sr2 H9A 68.4 2_666 .
O11 Sr2 H9A 130.5 2_666 .
O8 Sr2 H9A 94.9 . .
O9W Sr2 H9B 15.2 . .
O8W Sr2 H9B 97.6 . .
O7W Sr2 H9B 131.4 . .
O6W Sr2 H9B 89.2 . .
O7 Sr2 H9B 59.4 . .
O10 Sr2 H9B 93.8 2_666 .
O11 Sr2 H9B 154.0 2_666 .
O8 Sr2 H9B 66.1 . .
H9A Sr2 H9B 28.8 . .
O9W Sr2 H8A 86.8 . .
O8W Sr2 H8A 16.8 . .
O7W Sr2 H8A 102.9 . .
O6W Sr2 H8A 138.3 . .
O7 Sr2 H8A 82.9 . .
O10 Sr2 H8A 55.7 2_666 .
O11 Sr2 H8A 82.4 2_666 .
O8 Sr2 H8A 144.8 . .
H9A Sr2 H8A 67.2 . .
H9B Sr2 H8A 92.3 . .
O8 C16 O9 124.6(5) . .
O8 C16 C15 119.4(4) . .
O9 C16 C15 116.1(4) . .
O2X Sr1 O1 102.13(13) . .
O2X Sr1 O2W 88.07(16) . .
O1 Sr1 O2W 145.29(12) . .
O2X Sr1 O1X 63.38(10) . 2_575
O1 Sr1 O1X 78.10(11) . 2_575
O2W Sr1 O1X 77.18(12) . 2_575
O2X Sr1 O1X 133.13(11) . .
O1 Sr1 O1X 73.29(11) . .
O2W Sr1 O1X 75.61(13) . .
O1X Sr1 O1X 70.18(11) 2_575 .
O2X Sr1 O3W 79.08(17) . .
O1 Sr1 O3W 134.10(16) . .
O2W Sr1 O3W 80.18(17) . .
O1X Sr1 O3W 136.31(16) 2_575 .
O1X Sr1 O3W 137.79(17) . .
O2X Sr1 O2 78.13(12) . .
O1 Sr1 O2 62.91(11) . .
O2W Sr1 O2 151.49(13) . .
O1X Sr1 O2 116.90(12) 2_575 .
O1X Sr1 O2 131.50(11) . .
O3W Sr1 O2 72.82(17) . .
O2X Sr1 O1W 145.88(12) . .
O1 Sr1 O1W 79.17(13) . .
O2W Sr1 O1W 110.42(15) . .
O1X Sr1 O1W 146.86(11) 2_575 .
O1X Sr1 O1W 80.37(11) . .
O3W Sr1 O1W 76.38(17) . .
O2 Sr1 O1W 72.22(12) . .
O2X Sr1 C1X 44.78(11) . 2_475
O1 Sr1 C1X 86.28(11) . 2_475
O2W Sr1 C1X 77.85(13) . 2_475
O1X Sr1 C1X 18.67(10) 2_575 2_475
O1X Sr1 C1X 88.54(10) . 2_475
O3W Sr1 C1X 119.50(16) . 2_475
O2 Sr1 C1X 107.55(12) . 2_475
O1W Sr1 C1X 163.72(12) . 2_475
O2X Sr1 Sr1 98.29(8) . 2_575
O1 Sr1 Sr1 72.44(8) . 2_575
O2W Sr1 Sr1 73.29(9) . 2_575
O1X Sr1 Sr1 35.10(6) 2_575 2_575
O1X Sr1 Sr1 35.08(7) . 2_575
O3W Sr1 Sr1 153.43(14) . 2_575
O2 Sr1 Sr1 132.95(9) . 2_575
O1W Sr1 Sr1 114.16(9) . 2_575
C1X Sr1 Sr1 53.53(7) 2_475 2_575
O2X Sr1 H1B 162.9 . .
O1 Sr1 H1B 75.9 . .
O2W Sr1 H1B 103.3 . .
O1X Sr1 H1B 131.2 2_575 .
O1X Sr1 H1B 63.1 . .
O3W Sr1 H1B 90.1 . .
O2 Sr1 H1B 86.0 . .
O1W Sr1 H1B 17.3 . .
C1X Sr1 H1B 149.7 2_475 .
Sr1 Sr1 H1B 97.3 2_575 .
O2X Sr1 H3B 80.9 . .
O1 Sr1 H3B 118.0 . .
O2W Sr1 H3B 96.3 . .
O1X Sr1 H3B 143.7 2_575 .
O1X Sr1 H3B 143.4 . .
O3W Sr1 H3B 16.1 . .
O2 Sr1 H3B 57.2 . .
O1W Sr1 H3B 69.1 . .
C1X Sr1 H3B 125.1 2_475 .
Sr1 Sr1 H3B 169.6 2_575 .
H1B Sr1 H3B 85.1 . .
Sr1 O1W H1A 114.1 . .
Sr1 O1W H1B 95.3 . .
H1A O1W H1B 107.7 . .
Sr1 O2W H2A 127.2 . .
Sr1 O2W H2B 124.2 . .
H2A O2W H2B 101.7 . .
Sr2 O8W H8A 101.9 . .
Sr2 O8W H8B 109.7 . .
H8A O8W H8B 110.2 . .
Sr2 O6W H6A 111.8 . .
Sr2 O6W H6B 124.0 . .
H6A O6W H6B 112.0 . .
Sr2 O7W H7A 116.9 . .
Sr2 O7W H7B 131.3 . .
H7A O7W H7B 91.7 . .
Sr1 O3W H3A 102.9 . .
Sr1 O3W H3B 105.2 . .
H3A O3W H3B 110.2 . .
O2X C1X O1X 126.3(4) . 1_455
O2X C1X C1X 116.6(5) . 2_475
O1X C1X C1X 117.1(5) 1_455 2_475
O2X C1X Sr1 167.9(3) . 2_475
C1X C1X Sr1 75.2(3) 2_475 2_475
H11A O11W H11B 109.3 . .
H12A O12W H12B 109.4 . .
H5A O5W H5B 102.6 . .
H13A O13W H13B 107.7 . .
H15A O15W H15B 108.0 . .
O14W Sr3 O14W 180.0 2_565 .
O14W Sr3 O10W 71.3(5) 2_565 2_565
O14W Sr3 O10W 108.7(5) . 2_565
O14W Sr3 O10W 108.7(5) 2_565 .
O14W Sr3 O10W 71.3(5) . .
O10W Sr3 O10W 180.0 2_565 .
O14W Sr3 O5 83.0(4) 2_565 .
O14W Sr3 O5 97.0(4) . .
O10W Sr3 O5 109.2(2) 2_565 .
O10W Sr3 O5 70.8(2) . .
O14W Sr3 O5 97.0(4) 2_565 2_565
O14W Sr3 O5 83.0(4) . 2_565
O10W Sr3 O5 70.8(2) 2_565 2_565
O10W Sr3 O5 109.2(2) . 2_565
O5 Sr3 O5 180.0 . 2_565
O14W Sr3 O4 114.0(3) 2_565 .
O14W Sr3 O4 66.0(3) . .
O10W Sr3 O4 73.1(3) 2_565 .
O10W Sr3 O4 106.9(3) . .
O5 Sr3 O4 59.63(12) . .
O5 Sr3 O4 120.37(12) 2_565 .
O14W Sr3 O4 66.0(3) 2_565 2_565
O14W Sr3 O4 114.0(3) . 2_565
O10W Sr3 O4 106.9(3) 2_565 2_565
O10W Sr3 O4 73.1(3) . 2_565
O5 Sr3 O4 120.37(12) . 2_565
O5 Sr3 O4 59.63(12) 2_565 2_565
O4 Sr3 O4 180.0 . 2_565
O14W Sr3 H10B 91.5 2_565 .
O14W Sr3 H10B 88.5 . .
O10W Sr3 H10B 161.1 2_565 .
O10W Sr3 H10B 18.9 . .
O5 Sr3 H10B 75.2 . .
O5 Sr3 H10B 104.8 2_565 .
O4 Sr3 H10B 122.7 . .
O4 Sr3 H10B 57.3 2_565 .
O14W Sr3 H14A 159.3 2_565 .
O14W Sr3 H14A 20.7 . .
O10W Sr3 H14A 95.1 2_565 .
O10W Sr3 H14A 84.9 . .
O5 Sr3 H14A 116.8 . .
O5 Sr3 H14A 63.2 2_565 .
O4 Sr3 H14A 74.8 . .
O4 Sr3 H14A 105.2 2_565 .
H10B Sr3 H14A 99.2 . .
O14W Sr3 H14B 164.6 2_565 .
O14W Sr3 H14B 15.4 . .
O10W Sr3 H14B 123.7 2_565 .
O10W Sr3 H14B 56.3 . .
O5 Sr3 H14B 93.8 . .
O5 Sr3 H14B 86.2 2_565 .
O4 Sr3 H14B 76.5 . .
O4 Sr3 H14B 103.5 2_565 .
H10B Sr3 H14B 73.2 . .
H14A Sr3 H14B 30.8 . .
Sr3 O10W H10A 107.1 . .
Sr3 O10W H10B 101.5 . .
H10A O10W H10B 101.9 . .
O14W O14W Sr3 135.2(12) 2_665 .
O14W O14W H14A 109.6 2_665 .
Sr3 O14W H14A 100.3 . .
O14W O14W H14B 87.8 2_665 .
Sr3 O14W H14B 112.4 . .
H14A O14W H14B 110.4 . .
H16A O16W H16B 109.1 . .

loop_
_geom_bond_atom_site_label_1
_geom_bond_atom_site_label_2
_geom_bond_distance
_geom_bond_site_symmetry_2
Cu1 N5 1.952(4) .
Cu1 O3 1.966(4) .
Cu1 N2 1.968(4) .
Cu1 O9 1.972(3) .
Cu1 O4W 2.386(5) .
Cu2 N6 1.959(4) .
Cu2 O12 1.968(4) .
Cu2 O6 1.967(4) .
Cu2 N3 1.973(4) .
O3 C7 1.260(6) .
O12 C18 1.266(6) .
O11 C18 1.238(6) .
O11 Sr2 2.630(4) 2_666
O8 C16 1.231(6) .
O8 Sr2 2.655(4) .
O9 C16 1.272(6) .
O2 C7 1.230(6) .
O2 Sr1 2.650(4) .
N1 C1 1.326(6) .
N1 C5 1.338(6) .
N3 C8 1.314(7) .
N3 C5 1.426(6) .
O4 C8 1.253(6) .
O4 Sr3 2.785(4) .
O1 C6 1.254(6) .
O1 Sr1 2.543(3) .
C6 N2 1.307(6) .
C6 C7 1.533(7) .
N2 C1 1.424(6) .
C1 C2 1.378(7) .
C5 C4 1.381(7) .
C18 C17 1.537(7) .
C17 O10 1.243(6) .
C17 N6 1.318(6) .
O10 Sr2 2.626(3) 2_666
N6 C14 1.423(6) .
C14 N4 1.338(6) .
C14 C13 1.378(7) .
C13 C12 1.376(8) .
C13 H13 0.9300 .
C12 C11 1.383(8) .
C12 H12 0.9300 .
C11 C10 1.380(6) .
C11 H11 0.9300 .
C10 N4 1.337(6) .
C10 N5 1.420(6) .
N5 C15 1.320(6) .
C15 O7 1.246(5) .
C15 C16 1.528(7) .
O7 Sr2 2.619(3) .
O6 C9 1.265(6) .
C9 O5 1.226(7) .
C9 C8 1.534(7) .
O5 Sr3 2.682(4) .
C4 C3 1.380(8) .
C4 H4 0.9300 .
C3 C2 1.369(8) .
C3 H3 0.9300 .
C2 H2 0.9300 .
O4W H4A 0.8514 .
O4W H4B 0.8486 .
O2X C1X 1.244(6) .
O2X Sr1 2.504(3) .
O1X C1X 1.246(5) 1_655
O1X Sr1 2.604(3) 2_575
O1X Sr1 2.606(3) .
O9W Sr2 2.500(4) .
O9W H9A 1.0072 .
O9W H9B 0.8497 .
Sr2 O8W 2.573(4) .
Sr2 O7W 2.578(5) .
Sr2 O6W 2.596(4) .
Sr2 O10 2.626(3) 2_666
Sr2 O11 2.630(4) 2_666
Sr2 H9A 2.9099 .
Sr2 H9B 2.9532 .
Sr2 H8A 2.8712 .
Sr1 O2W 2.558(4) .
Sr1 O1X 2.604(3) 2_575
Sr1 O3W 2.605(5) .
Sr1 O1W 2.652(4) .
Sr1 C1X 3.393(5) 2_475
Sr1 H1B 2.8593 .
Sr1 H3B 2.9436 .
O1W H1A 0.8487 .
O1W H1B 0.8517 .
O2W H2A 0.9869 .
O2W H2B 0.9933 .
O8W H8A 0.8490 .
O8W H8B 1.0177 .
O6W H6A 0.9936 .
O6W H6B 0.8497 .
O7W H7A 0.9874 .
O7W H7B 1.0030 .
O3W H3A 1.0068 .
O3W H3B 0.8478 .
C1X O1X 1.246(5) 1_455
C1X C1X 1.560(9) 2_475
C1X Sr1 3.393(5) 2_475
O11W H11A 0.9878 .
O11W H11B 1.0004 .
O12W H12A 0.8517 .
O12W H12B 0.9914 .
O5W H5A 0.9931 .
O5W H5B 0.8499 .
O13W H13A 0.8499 .
O13W H13B 0.8500 .
O15W H15A 0.9576 .
O15W H15B 1.0095 .
Sr3 O14W 2.527(18) 2_565
Sr3 O14W 2.527(18) .
Sr3 O10W 2.582(9) 2_565
Sr3 O10W 2.582(9) .
Sr3 O5 2.682(4) 2_565
Sr3 O4 2.785(4) 2_565
Sr3 H10B 2.9350 .
Sr3 H14A 2.8999 .
Sr3 H14B 2.9546 .
O10W H10A 0.9925 .
O10W H10B 0.9711 .
O14W O14W 1.56(4) 2_665
O14W H14A 1.0421 .
O14W H14B 0.8465 .
O16W H16A 0.9979 .
O16W H16B 0.9922 .

loop_
_geom_torsion_atom_site_label_1
_geom_torsion_atom_site_label_2
_geom_torsion_atom_site_label_3
_geom_torsion_atom_site_label_4
_geom_torsion
_geom_torsion_site_symmetry_1
_geom_torsion_site_symmetry_4
Sr1 O1 C6 N2 -149.2(4) . .
Sr1 O1 C6 C7 31.8(5) . .
Sr1 O2 C7 O3 151.0(4) . .
Sr1 O2 C7 C6 -29.6(5) . .
Cu1 O3 C7 O2 -178.3(4) . .
Cu1 O3 C7 C6 2.3(6) . .
O1 C6 C7 O2 -0.1(7) . .
N2 C6 C7 O2 -179.2(4) . .
O1 C6 C7 O3 179.3(5) . .
N2 C6 C7 O3 0.2(6) . .
O1 C6 N2 C1 -1.6(7) . .
C7 C6 N2 C1 177.4(4) . .
O1 C6 N2 Cu1 178.4(4) . .
C7 C6 N2 Cu1 -2.6(5) . .
C5 N1 C1 C2 0.4(7) . .
C5 N1 C1 N2 -179.5(4) . .
C6 N2 C1 N1 -89.1(5) . .
Cu1 N2 C1 N1 91.0(5) . .
C6 N2 C1 C2 90.9(6) . .
Cu1 N2 C1 C2 -89.0(5) . .
C1 N1 C5 C4 -0.1(7) . .
C1 N1 C5 N3 -180.0(4) . .
C8 N3 C5 N1 89.2(5) . .
Cu2 N3 C5 N1 -86.5(5) . .
C8 N3 C5 C4 -90.7(6) . .
Cu2 N3 C5 C4 93.6(6) . .
Sr2 O11 C18 O12 -173.2(4) 2_666 .
Sr2 O11 C18 C17 5.1(7) 2_666 .
Cu2 O12 C18 O11 -178.4(5) . .
Cu2 O12 C18 C17 3.3(6) . .
O11 C18 C17 O10 1.4(8) . .
O12 C18 C17 O10 179.9(5) . .
O11 C18 C17 N6 -178.1(5) . .
O12 C18 C17 N6 0.3(7) . .
N6 C17 O10 Sr2 172.3(4) . 2_666
C18 C17 O10 Sr2 -7.2(6) . 2_666
O10 C17 N6 C14 -2.6(8) . .
C18 C17 N6 C14 176.9(4) . .
O10 C17 N6 Cu2 176.7(4) . .
C18 C17 N6 Cu2 -3.7(5) . .
C17 N6 C14 N4 -88.1(5) . .
Cu2 N6 C14 N4 92.7(5) . .
C17 N6 C14 C13 92.1(6) . .
Cu2 N6 C14 C13 -87.2(5) . .
N4 C14 C13 C12 -0.8(8) . .
N6 C14 C13 C12 179.1(5) . .
C14 C13 C12 C11 0.3(8) . .
C13 C12 C11 C10 0.1(8) . .
C12 C11 C10 N4 0.1(7) . .
C12 C11 C10 N5 -178.0(4) . .
C13 C14 N4 C10 1.0(7) . .
N6 C14 N4 C10 -178.9(4) . .
C11 C10 N4 C14 -0.6(7) . .
N5 C10 N4 C14 177.6(4) . .
N4 C10 N5 C15 88.7(5) . .
C11 C10 N5 C15 -93.1(5) . .
N4 C10 N5 Cu1 -90.6(5) . .
C11 C10 N5 Cu1 87.7(5) . .
C10 N5 C15 O7 0.3(7) . .
Cu1 N5 C15 O7 179.7(4) . .
C10 N5 C15 C16 -179.2(4) . .
Cu1 N5 C15 C16 0.1(5) . .
N5 C15 O7 Sr2 -172.4(4) . .
C16 C15 O7 Sr2 7.1(5) . .
Cu2 O6 C9 O5 180.0(5) . .
Cu2 O6 C9 C8 -1.1(6) . .
O6 C9 O5 Sr3 -169.7(4) . .
C8 C9 O5 Sr3 11.3(8) . .
Sr3 O4 C8 N3 171.0(4) . .
Sr3 O4 C8 C9 -9.5(6) . .
C5 N3 C8 O4 4.3(8) . .
Cu2 N3 C8 O4 -179.3(5) . .
C5 N3 C8 C9 -175.2(4) . .
Cu2 N3 C8 C9 1.1(5) . .
O5 C9 C8 O4 -0.6(8) . .
O6 C9 C8 O4 -179.6(5) . .
O5 C9 C8 N3 179.0(5) . .
O6 C9 C8 N3 0.0(7) . .
N1 C5 C4 C3 -0.6(8) . .
N3 C5 C4 C3 179.3(5) . .
C5 C4 C3 C2 0.9(9) . .
C4 C3 C2 C1 -0.6(9) . .
N1 C1 C2 C3 -0.1(8) . .
N2 C1 C2 C3 179.9(5) . .
Sr2 O8 C16 O9 169.1(4) . .
Sr2 O8 C16 C15 -10.3(6) . .
Cu1 O9 C16 O8 176.8(4) . .
Cu1 O9 C16 C15 -3.8(5) . .
O7 C15 C16 O8 2.4(7) . .
N5 C15 C16 O8 -178.0(5) . .
O7 C15 C16 O9 -177.1(4) . .
N5 C15 C16 O9 2.5(6) . .
Sr1 O2X C1X O1X -175.6(4) . 1_455
Sr1 O2X C1X C1X 4.5(7) . 2_475
Sr1 O2X C1X Sr1 171.2(14) . 2_475
